data_7221532
loop_
_publ_author_name
'Thangavelu, Sonia G.'
'Pope, Simon J. A.'
'Cahill, Christopher L.'

_publ_section_title
;
 Synthetic, structural, and luminescence study of uranyl coordination
 polymers containing chelating terpyridine and trispyridyltriazine ligands
;
_journal_issue 32
_journal_name_full CrystEngComm
_journal_page_first 6236
_journal_paper_doi 10.1039/C5CE00984G
_journal_volume 17
_journal_year 2015
_chemical_formula_moiety 'C58 H46 I2 N12 O14 U2'
_chemical_formula_sum 'C58 H46 I2 N12 O14 U2'
_chemical_formula_weight 1864.93
_space_group_crystal_system triclinic
_space_group_IT_number 2
_space_group_name_Hall '-P 1'
_space_group_name_H-M_alt 'P -1'
_symmetry_cell_setting triclinic
_symmetry_Int_Tables_number 2
_symmetry_space_group_name_Hall '-P 1'
_symmetry_space_group_name_H-M 'P -1'
_atom_sites_solution_hydrogens geom
_audit_creation_method SHELXL-2013
_audit_update_record
;
2015-05-14 deposited with the CCDC.
2015-07-13 downloaded from the CCDC.
;
_cell_angle_alpha 68.2030(10)
_cell_angle_beta 77.8710(10)
_cell_angle_gamma 87.1320(10)
_cell_formula_units_Z 1
_cell_length_a 10.5340(8)
_cell_length_b 11.5475(8)
_cell_length_c 13.4109(10)
_cell_measurement_reflns_used 5442
_cell_measurement_temperature 298(2)
_cell_measurement_theta_max 25.41
_cell_measurement_theta_min 1.67
_cell_volume 1480.17(19)
_computing_cell_refinement 'SAINT, Bruker-AXS'
_computing_data_collection 'APEX, Bruker-AXS'
_computing_data_reduction 'SAINT, Bruker-AXS'
_computing_molecular_graphics 'SHELXL-2013 (Sheldrick, 2013)'
_computing_publication_material 'WINGX (Farrugia, 2013)'
_computing_structure_refinement 'SHELXL-2013 (Sheldrick, 2013)'
_computing_structure_solution 'SHELXS-2013 (Sheldrick, 2013)'
_diffrn_ambient_temperature 298(2)
_diffrn_measured_fraction_theta_full 1.000
_diffrn_measured_fraction_theta_max 0.997
_diffrn_measurement_device_type 'Bruker APEX CCD'
_diffrn_measurement_method 'omega and phi scans'
_diffrn_radiation_type MoK\a
_diffrn_radiation_wavelength 0.71073
_diffrn_reflns_av_R_equivalents 0.0387
_diffrn_reflns_av_unetI/netI 0.0436
_diffrn_reflns_laue_measured_fraction_full 1.000
_diffrn_reflns_laue_measured_fraction_max 0.997
_diffrn_reflns_limit_h_max 12
_diffrn_reflns_limit_h_min -12
_diffrn_reflns_limit_k_max 13
_diffrn_reflns_limit_k_min -13
_diffrn_reflns_limit_l_max 16
_diffrn_reflns_limit_l_min -16
_diffrn_reflns_number 16574
_diffrn_reflns_point_group_measured_fraction_full 1.000
_diffrn_reflns_point_group_measured_fraction_max 0.997
_diffrn_reflns_theta_full 25.000
_diffrn_reflns_theta_max 25.415
_diffrn_reflns_theta_min 1.671
_diffrn_source 'fine-focus sealed tube'
_diffrn_source_type 'Bruker APEX CCD'
_exptl_absorpt_coefficient_mu 6.583
_exptl_absorpt_correction_T_max 0.6857
_exptl_absorpt_correction_T_min 0.5676
_exptl_absorpt_correction_type multi-scan
_exptl_absorpt_process_details 'SADABS, G. Sheldrick (1999)'
_exptl_crystal_colour yellow
_exptl_crystal_density_diffrn 2.092
_exptl_crystal_density_method 'not measured'
_exptl_crystal_description block
_exptl_crystal_F_000 880
_exptl_crystal_size_max 0.097
_exptl_crystal_size_mid 0.070
_exptl_crystal_size_min 0.062
_refine_diff_density_max 4.118
_refine_diff_density_min -1.661
_refine_diff_density_rms 0.156
_refine_ls_extinction_method none
_refine_ls_goodness_of_fit_ref 1.069
_refine_ls_hydrogen_treatment constr
_refine_ls_matrix_type full
_refine_ls_number_parameters 397
_refine_ls_number_reflns 5442
_refine_ls_number_restraints 1
_refine_ls_restrained_S_all 1.071
_refine_ls_R_factor_all 0.0549
_refine_ls_R_factor_gt 0.0420
_refine_ls_shift/su_max 0.001
_refine_ls_shift/su_mean 0.000
_refine_ls_structure_factor_coef Fsqd
_refine_ls_weighting_details 'w=1/[\s^2^(Fo^2^)+(0.0545P)^2^+5.8179P] where P=(Fo^2^+2Fc^2^)/3'
_refine_ls_weighting_scheme calc
_refine_ls_wR_factor_gt 0.1037
_refine_ls_wR_factor_ref 0.1105
_reflns_Friedel_coverage 0.000
_reflns_number_gt 4530
_reflns_number_total 5442
_reflns_threshold_expression 'I > 2\s(I)'
_cod_data_source_file c5ce00984g2.cif
_cod_data_source_block compound5
_cod_depositor_comments 'Adding full bibliography for 7221528--7221534.cif.'
_cod_database_code 7221532
_shelx_space_group_comment
;
The symmetry employed for this shelxl refinement is uniquely defined
by the following loop, which should always be used as a source of
symmetry information in preference to the above space-group names.
They are only intended as comments.
;
_shelx_estimated_absorpt_t_min 0.568
_shelx_estimated_absorpt_t_max 0.686
_shelxl_version_number 2013-4

loop_
_space_group_symop_operation_xyz
'x, y, z'
'-x, -y, -z'

loop_
_atom_site_label
_atom_site_type_symbol
_atom_site_fract_x
_atom_site_fract_y
_atom_site_fract_z
_atom_site_U_iso_or_equiv
_atom_site_adp_type
_atom_site_occupancy
_atom_site_site_symmetry_order
_atom_site_calc_flag
_atom_site_refinement_flags_posn
_atom_site_refinement_flags_adp
U1 U 0.38172(3) 0.78305(3) 0.23089(3) 0.03306(12) Uani 1 1 d . .
I1 I 0.47859(8) 0.20416(7) 0.12537(6) 0.0654(2) Uani 1 1 d . .
O1 O 0.2590(6) 0.6742(6) 0.3202(5) 0.0458(15) Uani 1 1 d . .
C21 C 0.7843(8) 0.5458(8) 0.0323(8) 0.045(2) Uani 1 1 d . .
H21 H 0.8439 0.6087 0.0204 0.054 Uiso 1 1 calc R U
O2 O 0.5033(6) 0.8960(5) 0.1489(5) 0.0443(14) Uani 1 1 d . .
C10 C 0.0592(8) 1.1993(8) 0.6517(7) 0.042(2) Uani 1 1 d . .
H10 H -0.0091 1.2537 0.6418 0.050 Uiso 1 1 calc R U
O6 O 0.1099(7) 0.7412(8) 0.0815(7) 0.075(2) Uani 1 1 d . .
O5 O 0.3153(6) 0.7693(6) 0.0871(5) 0.0514(16) Uani 1 1 d . .
O4 O 0.7151(6) 0.7049(7) 0.1480(6) 0.0601(19) Uani 1 1 d . .
O3 O 0.5124(6) 0.6269(6) 0.2094(5) 0.0463(15) Uani 1 1 d . .
N3 N 0.4977(6) 0.7244(6) 0.3987(6) 0.0364(16) Uani 1 1 d . .
N2 N 0.3170(6) 0.8987(6) 0.3664(5) 0.0300(14) Uani 1 1 d . .
N1 N 0.2253(6) 0.9697(6) 0.1824(5) 0.0331(15) Uani 1 1 d . .
N6 N 0.1830(6) 1.0420(6) 0.4249(5) 0.0330(15) Uani 1 1 d . .
N4 N 0.3306(6) 0.9241(6) 0.5305(6) 0.0354(15) Uani 1 1 d . .
C9 C 0.0985(6) 1.1450(6) 0.5793(6) 0.0232(15) Uani 1 1 d . .
H9 H 0.0594 1.1617 0.5195 0.028 Uiso 1 1 calc R U
N5 N 0.2566(9) 1.0387(8) 0.6818(7) 0.058(2) Uani 1 1 d . .
C1 C 0.1865(9) 1.0097(8) 0.0868(7) 0.042(2) Uani 1 1 d . .
H1 H 0.2237 0.9757 0.0349 0.050 Uiso 1 1 calc R U
C14 C 0.4643(8) 0.7739(8) 0.4755(7) 0.0347(18) Uani 1 1 d . .
C2 C 0.0949(9) 1.0981(8) 0.0614(7) 0.046(2) Uani 1 1 d . .
H2 H 0.0727 1.1246 -0.0070 0.055 Uiso 1 1 calc R U
C11 C 0.1141(9) 1.1790(9) 0.7397(8) 0.049(2) Uani 1 1 d . .
H11 H 0.0836 1.2193 0.7882 0.059 Uiso 1 1 calc R U
C3 C 0.0364(9) 1.1470(8) 0.1370(7) 0.044(2) Uani 1 1 d . .
H3 H -0.0305 1.2027 0.1233 0.053 Uiso 1 1 calc R U
C17 C 0.6489(9) 0.6010(9) 0.5036(8) 0.049(2) Uani 1 1 d . .
H17 H 0.7137 0.5425 0.5100 0.059 Uiso 1 1 calc R U
C5 C 0.1733(7) 1.0243(7) 0.2538(6) 0.0284(16) Uani 1 1 d . .
C16 C 0.6099(9) 0.6510(10) 0.5834(8) 0.055(3) Uani 1 1 d . .
H16 H 0.6458 0.6255 0.6456 0.066 Uiso 1 1 calc R U
C6 C 0.2249(7) 0.9861(7) 0.3548(6) 0.0302(17) Uani 1 1 d . .
C13 C 0.3649(8) 0.8709(8) 0.4570(7) 0.0342(18) Uani 1 1 d . .
C7 C 0.2386(7) 1.0074(7) 0.5116(6) 0.0325(17) Uani 1 1 d . .
C12 C 0.2145(9) 1.0987(9) 0.7564(7) 0.047(2) Uani 1 1 d . .
H12 H 0.2539 1.0842 0.8156 0.056 Uiso 1 1 calc R U
C18 C 0.5899(8) 0.6392(8) 0.4130(8) 0.047(2) Uani 1 1 d . .
H18 H 0.6159 0.6038 0.3602 0.056 Uiso 1 1 calc R U
C15 C 0.5165(8) 0.7398(8) 0.5683(7) 0.042(2) Uani 1 1 d . .
H15 H 0.4888 0.7765 0.6199 0.050 Uiso 1 1 calc R U
C22 C 0.8158(9) 0.4612(9) -0.0177(8) 0.048(2) Uani 1 1 d . .
H22 H 0.8964 0.4683 -0.0643 0.058 Uiso 1 1 calc R U
C19 C 0.6313(9) 0.6330(8) 0.1539(7) 0.040(2) Uani 1 1 d . .
C20 C 0.6644(8) 0.5381(8) 0.1000(7) 0.0364(19) Uani 1 1 d . .
C26 C 0.5776(8) 0.4433(8) 0.1204(7) 0.0387(19) Uani 1 1 d . .
H26 H 0.4969 0.4379 0.1665 0.046 Uiso 1 1 calc R U
C25 C 0.6108(8) 0.3545(7) 0.0718(7) 0.0369(19) Uani 1 1 d . .
C23 C 0.7291(8) 0.3643(8) 0.0000(7) 0.0388(19) Uani 1 1 d . .
C8 C 0.1953(7) 1.0665(7) 0.5946(6) 0.0332(18) Uani 1 1 d . .
C24 C 0.2252(9) 0.7226(8) 0.0600(7) 0.042(2) Uani 1 1 d . .
C4 C 0.0785(8) 1.1121(8) 0.2342(7) 0.0370(19) Uani 1 1 d . .
H4 H 0.0437 1.1471 0.2859 0.044 Uiso 1 1 calc R U
O7 O 0.9313(6) 1.2315(6) 0.4234(6) 0.0561(17) Uani 1 1 d . .
H7 H 0.8589 1.2074 0.4246 0.084 Uiso 1 1 calc R U
C28 C 0.9428(14) 1.3580(12) 0.3710(15) 0.104(5) Uani 1 1 d D .
H28 H 0.8947 1.3758 0.4345 0.124 Uiso 1 1 calc R U
C27 C 0.8459(15) 1.4070(14) 0.3054(15) 0.120(6) Uani 1 1 d . .
H27A H 0.7714 1.3510 0.3340 0.180 Uiso 1 1 calc R U
H27B H 0.8813 1.4155 0.2309 0.180 Uiso 1 1 calc R U
H27C H 0.8205 1.4872 0.3076 0.180 Uiso 1 1 calc R U
C29 C 1.049(2) 1.4244(16) 0.359(2) 0.222(16) Uani 1 1 d D .
H29A H 1.0953 1.3798 0.4156 0.333 Uiso 1 1 calc R U
H29B H 1.0243 1.5035 0.3639 0.333 Uiso 1 1 calc R U
H29C H 1.1038 1.4376 0.2885 0.333 Uiso 1 1 calc R U

loop_
_atom_site_aniso_label
_atom_site_aniso_U_11
_atom_site_aniso_U_22
_atom_site_aniso_U_33
_atom_site_aniso_U_23
_atom_site_aniso_U_13
_atom_site_aniso_U_12
U1 0.03543(18) 0.03225(18) 0.03927(19) -0.02288(14) -0.00779(12) 0.00820(12)
I1 0.0796(5) 0.0515(4) 0.0682(5) -0.0274(4) -0.0071(4) -0.0193(4)
O1 0.039(3) 0.041(3) 0.062(4) -0.026(3) -0.008(3) 0.008(3)
C21 0.038(5) 0.041(5) 0.062(6) -0.031(5) -0.002(4) -0.001(4)
O2 0.048(4) 0.039(3) 0.047(4) -0.020(3) -0.006(3) 0.003(3)
C10 0.038(5) 0.046(5) 0.048(5) -0.029(4) -0.002(4) 0.002(4)
O6 0.050(4) 0.098(6) 0.117(7) -0.084(6) -0.025(4) 0.030(4)
O5 0.062(4) 0.057(4) 0.057(4) -0.042(3) -0.025(3) 0.018(3)
O4 0.050(4) 0.066(5) 0.084(5) -0.054(4) -0.005(4) -0.004(3)
O3 0.045(4) 0.042(4) 0.060(4) -0.033(3) -0.006(3) 0.014(3)
N3 0.036(4) 0.029(4) 0.042(4) -0.015(3) -0.003(3) 0.007(3)
N2 0.031(3) 0.034(4) 0.030(3) -0.016(3) -0.012(3) 0.011(3)
N1 0.040(4) 0.032(4) 0.030(4) -0.015(3) -0.009(3) 0.005(3)
N6 0.036(4) 0.035(4) 0.031(4) -0.017(3) -0.007(3) 0.009(3)
N4 0.035(4) 0.042(4) 0.039(4) -0.024(3) -0.013(3) 0.009(3)
C9 0.025(4) 0.026(4) 0.030(4) -0.021(3) -0.011(3) 0.010(3)
N5 0.067(6) 0.063(6) 0.057(5) -0.033(4) -0.016(4) 0.000(4)
C1 0.062(6) 0.037(5) 0.033(5) -0.020(4) -0.012(4) 0.009(4)
C14 0.030(4) 0.036(5) 0.038(5) -0.014(4) -0.009(3) 0.004(3)
C2 0.067(6) 0.039(5) 0.035(5) -0.012(4) -0.024(4) 0.007(4)
C11 0.056(6) 0.054(6) 0.044(5) -0.034(5) 0.002(4) 0.000(5)
C3 0.047(5) 0.039(5) 0.045(5) -0.010(4) -0.020(4) 0.010(4)
C17 0.039(5) 0.042(5) 0.058(6) -0.009(5) -0.013(4) 0.017(4)
C5 0.029(4) 0.029(4) 0.033(4) -0.016(3) -0.009(3) 0.003(3)
C16 0.052(6) 0.060(6) 0.047(6) -0.014(5) -0.011(5) 0.015(5)
C6 0.032(4) 0.031(4) 0.032(4) -0.016(3) -0.008(3) 0.003(3)
C13 0.032(4) 0.039(5) 0.037(4) -0.019(4) -0.009(3) 0.003(3)
C7 0.031(4) 0.038(4) 0.033(4) -0.018(4) -0.007(3) 0.004(3)
C12 0.050(5) 0.064(6) 0.043(5) -0.039(5) -0.012(4) 0.007(5)
C18 0.041(5) 0.042(5) 0.064(6) -0.028(5) -0.012(4) 0.015(4)
C15 0.038(5) 0.053(5) 0.038(5) -0.019(4) -0.014(4) 0.019(4)
C22 0.042(5) 0.048(5) 0.059(6) -0.031(5) -0.001(4) 0.002(4)
C19 0.044(5) 0.041(5) 0.044(5) -0.026(4) -0.011(4) 0.012(4)
C20 0.038(4) 0.035(4) 0.044(5) -0.024(4) -0.009(4) 0.009(4)
C26 0.041(5) 0.040(5) 0.039(5) -0.020(4) -0.010(4) 0.008(4)
C25 0.039(5) 0.025(4) 0.047(5) -0.014(4) -0.010(4) 0.000(3)
C23 0.043(5) 0.038(5) 0.045(5) -0.023(4) -0.014(4) 0.012(4)
C8 0.035(4) 0.038(5) 0.032(4) -0.018(4) -0.007(3) -0.004(4)
C24 0.051(5) 0.039(5) 0.046(5) -0.026(4) -0.016(4) 0.017(4)
C4 0.040(5) 0.035(5) 0.041(5) -0.018(4) -0.013(4) 0.007(4)
O7 0.050(4) 0.044(4) 0.078(5) -0.021(4) -0.023(3) 0.004(3)
C28 0.092(10) 0.050(8) 0.155(15) 0.001(8) -0.067(10) 0.001(7)
C27 0.096(11) 0.089(11) 0.145(15) 0.007(10) -0.057(11) 0.018(9)
C29 0.23(2) 0.087(13) 0.31(3) 0.066(16) -0.20(3) -0.076(15)

loop_
_atom_type_symbol
_atom_type_description
_atom_type_scat_dispersion_real
_atom_type_scat_dispersion_imag
_atom_type_scat_source
C C 0.0033 0.0016 'International Tables Vol C Tables 4.2.6.8 and 6.1.1.4'
H H 0.0000 0.0000 'International Tables Vol C Tables 4.2.6.8 and 6.1.1.4'
I I -0.4742 1.8119 'International Tables Vol C Tables 4.2.6.8 and 6.1.1.4'
N N 0.0061 0.0033 'International Tables Vol C Tables 4.2.6.8 and 6.1.1.4'
O O 0.0106 0.0060 'International Tables Vol C Tables 4.2.6.8 and 6.1.1.4'
U U -9.6767 9.6646 'International Tables Vol C Tables 4.2.6.8 and 6.1.1.4'

loop_
_geom_angle_atom_site_label_1
_geom_angle_atom_site_label_2
_geom_angle_atom_site_label_3
_geom_angle
_geom_angle_site_symmetry_3
O2 U1 O1 176.0(3) .
O2 U1 O5 93.9(3) .
O1 U1 O5 89.6(3) .
O2 U1 O3 91.4(2) .
O1 U1 O3 91.0(2) .
O5 U1 O3 81.9(2) .
O2 U1 N2 91.3(2) .
O1 U1 N2 84.8(2) .
O5 U1 N2 138.1(2) .
O3 U1 N2 139.6(2) .
O2 U1 N1 84.3(2) .
O1 U1 N1 94.6(2) .
O5 U1 N1 77.6(2) .
O3 U1 N1 158.6(2) .
N2 U1 N1 61.60(19) .
O2 U1 N3 90.8(2) .
O1 U1 N3 86.5(3) .
O5 U1 N3 159.5(2) .
O3 U1 N3 78.1(2) .
N2 U1 N3 61.57(19) .
N1 U1 N3 122.77(19) .
C22 C21 C20 120.1(8) .
C22 C21 H21 119.9 .
C20 C21 H21 119.9 .
C9 C10 C11 123.2(8) .
C9 C10 H10 118.4 .
C11 C10 H10 118.4 .
C24 O5 U1 143.3(6) .
C19 O3 U1 129.7(5) .
C14 N3 C18 116.6(7) .
C14 N3 U1 122.1(5) .
C18 N3 U1 121.3(6) .
C13 N2 C6 114.6(6) .
C13 N2 U1 122.9(5) .
C6 N2 U1 122.4(5) .
C1 N1 C5 116.7(7) .
C1 N1 U1 120.7(5) .
C5 N1 U1 122.4(5) .
C6 N6 C7 115.3(6) .
C13 N4 C7 115.5(7) .
C8 C9 C10 118.1(7) .
C8 C9 H9 121.0 .
C10 C9 H9 121.0 .
C8 N5 C12 117.6(8) .
N1 C1 C2 123.3(8) .
N1 C1 H1 118.3 .
C2 C1 H1 118.3 .
N3 C14 C15 123.9(7) .
N3 C14 C13 116.1(7) .
C15 C14 C13 120.0(7) .
C3 C2 C1 119.5(8) .
C3 C2 H2 120.2 .
C1 C2 H2 120.2 .
C10 C11 C12 119.5(8) .
C10 C11 H11 120.3 .
C12 C11 H11 120.3 .
C2 C3 C4 118.5(8) .
C2 C3 H3 120.8 .
C4 C3 H3 120.8 .
C16 C17 C18 119.2(8) .
C16 C17 H17 120.4 .
C18 C17 H17 120.4 .
N1 C5 C4 122.8(7) .
N1 C5 C6 115.9(6) .
C4 C5 C6 121.3(7) .
C15 C16 C17 118.0(9) .
C15 C16 H16 121.0 .
C17 C16 H16 121.0 .
N6 C6 N2 124.7(7) .
N6 C6 C5 118.5(7) .
N2 C6 C5 116.7(6) .
N4 C13 N2 124.8(7) .
N4 C13 C14 118.0(7) .
N2 C13 C14 117.1(7) .
N4 C7 N6 125.1(7) .
N4 C7 C8 116.8(7) .
N6 C7 C8 118.1(7) .
C11 C12 N5 118.4(8) .
C11 C12 H12 120.8 .
N5 C12 H12 120.8 .
N3 C18 C17 123.0(8) .
N3 C18 H18 118.5 .
C17 C18 H18 118.5 .
C16 C15 C14 119.2(8) .
C16 C15 H15 120.4 .
C14 C15 H15 120.4 .
C21 C22 C23 121.3(8) .
C21 C22 H22 119.3 .
C23 C22 H22 119.3 .
O4 C19 O3 124.1(8) .
O4 C19 C20 119.7(8) .
O3 C19 C20 116.1(8) .
C26 C20 C21 120.1(7) .
C26 C20 C19 120.6(8) .
C21 C20 C19 119.3(8) .
C20 C26 C25 119.9(8) .
C20 C26 H26 120.0 .
C25 C26 H26 120.0 .
C23 C25 C26 120.4(8) .
C23 C25 I1 124.0(6) .
C26 C25 I1 115.4(6) .
C25 C23 C22 118.0(8) .
C25 C23 C24 125.6(8) 2_665
C22 C23 C24 116.4(8) 2_665
C9 C8 N5 123.2(7) .
C9 C8 C7 117.2(7) .
N5 C8 C7 119.6(7) .
O6 C24 O5 125.1(8) .
O6 C24 C23 119.5(8) 2_665
O5 C24 C23 115.3(7) 2_665
C3 C4 C5 118.9(8) .
C3 C4 H4 120.5 .
C5 C4 H4 120.5 .
C28 O7 H7 109.5 .
C29 C28 O7 123.2(12) .
C29 C28 C27 122.3(13) .
O7 C28 C27 112.5(11) .
C29 C28 H28 94.8 .
O7 C28 H28 94.8 .
C27 C28 H28 94.8 .
C28 C27 H27A 109.5 .
C28 C27 H27B 109.5 .
H27A C27 H27B 109.5 .
C28 C27 H27C 109.5 .
H27A C27 H27C 109.5 .
H27B C27 H27C 109.5 .
C28 C29 H29A 109.5 .
C28 C29 H29B 109.5 .
H29A C29 H29B 109.5 .
C28 C29 H29C 109.5 .
H29A C29 H29C 109.5 .
H29B C29 H29C 109.5 .

loop_
_geom_bond_atom_site_label_1
_geom_bond_atom_site_label_2
_geom_bond_distance
_geom_bond_site_symmetry_2
U1 O2 1.750(6) .
U1 O1 1.755(6) .
U1 O5 2.245(6) .
U1 O3 2.280(5) .
U1 N2 2.597(6) .
U1 N1 2.615(6) .
U1 N3 2.637(7) .
I1 C25 2.089(8) .
C21 C22 1.370(12) .
C21 C20 1.377(12) .
C21 H21 0.9300 .
C10 C9 1.328(10) .
C10 C11 1.360(13) .
C10 H10 0.9300 .
O6 C24 1.215(10) .
O5 C24 1.291(11) .
O4 C19 1.213(10) .
O3 C19 1.306(10) .
N3 C14 1.333(10) .
N3 C18 1.338(10) .
N2 C13 1.336(10) .
N2 C6 1.354(9) .
N1 C1 1.336(10) .
N1 C5 1.345(9) .
N6 C6 1.321(9) .
N6 C7 1.331(10) .
N4 C13 1.325(10) .
N4 C7 1.326(10) .
C9 C8 1.327(10) .
C9 H9 0.9300 .
N5 C8 1.381(11) .
N5 C12 1.405(11) .
C1 C2 1.367(12) .
C1 H1 0.9300 .
C14 C15 1.381(11) .
C14 C13 1.483(11) .
C2 C3 1.363(13) .
C2 H2 0.9300 .
C11 C12 1.370(13) .
C11 H11 0.9300 .
C3 C4 1.375(12) .
C3 H3 0.9300 .
C17 C16 1.378(14) .
C17 C18 1.395(13) .
C17 H17 0.9300 .
C5 C4 1.381(11) .
C5 C6 1.472(10) .
C16 C15 1.374(12) .
C16 H16 0.9300 .
C7 C8 1.494(10) .
C12 H12 0.9300 .
C18 H18 0.9300 .
C15 H15 0.9300 .
C22 C23 1.398(12) .
C22 H22 0.9300 .
C19 C20 1.512(11) .
C20 C26 1.372(12) .
C26 C25 1.401(11) .
C26 H26 0.9300 .
C25 C23 1.387(12) .
C23 C24 1.507(11) 2_665
C24 C23 1.507(11) 2_665
C4 H4 0.9300 .
O7 C28 1.364(13) .
O7 H7 0.8200 .
C28 C29 1.335(16) .
C28 C27 1.445(18) .
C28 H28 0.9800 .
C27 H27A 0.9600 .
C27 H27B 0.9600 .
C27 H27C 0.9600 .
C29 H29A 0.9600 .
C29 H29B 0.9600 .
C29 H29C 0.9600 .

loop_
_geom_torsion_atom_site_label_1
_geom_torsion_atom_site_label_2
_geom_torsion_atom_site_label_3
_geom_torsion_atom_site_label_4
_geom_torsion
_geom_torsion_site_symmetry_4
C11 C10 C9 C8 0.7(13) .
C5 N1 C1 C2 -2.6(13) .
U1 N1 C1 C2 173.2(7) .
C18 N3 C14 C15 -1.8(12) .
U1 N3 C14 C15 175.6(7) .
C18 N3 C14 C13 178.2(8) .
U1 N3 C14 C13 -4.4(10) .
N1 C1 C2 C3 -1.7(15) .
C9 C10 C11 C12 -0.3(15) .
C1 C2 C3 C4 4.6(14) .
C1 N1 C5 C4 3.9(12) .
U1 N1 C5 C4 -171.7(6) .
C1 N1 C5 C6 -175.3(7) .
U1 N1 C5 C6 9.0(9) .
C18 C17 C16 C15 -1.9(15) .
C7 N6 C6 N2 0.3(12) .
C7 N6 C6 C5 -176.7(7) .
C13 N2 C6 N6 0.2(11) .
U1 N2 C6 N6 175.7(6) .
C13 N2 C6 C5 177.2(7) .
U1 N2 C6 C5 -7.2(9) .
N1 C5 C6 N6 176.1(7) .
C4 C5 C6 N6 -3.2(11) .
N1 C5 C6 N2 -1.2(10) .
C4 C5 C6 N2 179.6(7) .
C7 N4 C13 N2 2.3(12) .
C7 N4 C13 C14 -178.0(7) .
C6 N2 C13 N4 -1.6(12) .
U1 N2 C13 N4 -177.1(6) .
C6 N2 C13 C14 178.8(7) .
U1 N2 C13 C14 3.2(10) .
N3 C14 C13 N4 -178.9(7) .
C15 C14 C13 N4 1.1(12) .
N3 C14 C13 N2 0.8(11) .
C15 C14 C13 N2 -179.2(8) .
C13 N4 C7 N6 -1.8(12) .
C13 N4 C7 C8 178.4(7) .
C6 N6 C7 N4 0.6(12) .
C6 N6 C7 C8 -179.7(7) .
C10 C11 C12 N5 -0.7(14) .
C8 N5 C12 C11 1.2(14) .
C14 N3 C18 C17 0.8(13) .
U1 N3 C18 C17 -176.7(7) .
C16 C17 C18 N3 1.1(15) .
C17 C16 C15 C14 0.9(15) .
N3 C14 C15 C16 1.0(14) .
C13 C14 C15 C16 -179.0(8) .
C20 C21 C22 C23 -1.1(15) .
U1 O3 C19 O4 38.1(13) .
U1 O3 C19 C20 -145.3(6) .
C22 C21 C20 C26 2.0(14) .
C22 C21 C20 C19 -179.7(9) .
O4 C19 C20 C26 169.3(9) .
O3 C19 C20 C26 -7.4(12) .
O4 C19 C20 C21 -9.0(13) .
O3 C19 C20 C21 174.3(8) .
C21 C20 C26 C25 -0.3(13) .
C19 C20 C26 C25 -178.6(8) .
C20 C26 C25 C23 -2.3(13) .
C20 C26 C25 I1 172.8(6) .
C26 C25 C23 C22 3.1(13) .
I1 C25 C23 C22 -171.6(7) .
C26 C25 C23 C24 -178.2(8) 2_665
I1 C25 C23 C24 7.1(12) 2_665
C21 C22 C23 C25 -1.4(14) .
C21 C22 C23 C24 179.8(9) 2_665
C10 C9 C8 N5 0.0(12) .
C10 C9 C8 C7 -179.5(7) .
C12 N5 C8 C9 -0.9(13) .
C12 N5 C8 C7 178.6(8) .
N4 C7 C8 C9 -176.6(7) .
N6 C7 C8 C9 3.6(11) .
N4 C7 C8 N5 3.9(11) .
N6 C7 C8 N5 -175.9(8) .
U1 O5 C24 O6 57.4(15) .
U1 O5 C24 C23 -120.7(9) 2_665
C2 C3 C4 C5 -3.3(13) .
N1 C5 C4 C3 -1.0(12) .
C6 C5 C4 C3 178.2(8) .
